data_4037049
loop_
_publ_author_name
'Le Guen, Clothilde'
'Tran Do, Minh-Loan'
'Chardon, Aur\'elien'
'Lebargy, Cyril'
'Lohier, Jean-Fran\,cois'
'Pfund, Emmanuel'
'Lequeux, Thierry'

_publ_section_title
;
 Access to Fluoropyrrolidines by Intramolecular Aza-Michael Addition
 Reaction.
;
_journal_issue 15
_journal_name_full 'The Journal of organic chemistry'
_journal_page_first 6714
_journal_page_last 6720
_journal_paper_doi 10.1021/acs.joc.6b01363
_journal_volume 81
_journal_year 2016
_chemical_formula_moiety 'C17 H21 F N2 O4 S2'
_chemical_formula_sum 'C17 H21 F N2 O4 S2'
_chemical_formula_weight 400.48
_space_group_crystal_system triclinic
_space_group_IT_number 2
_space_group_name_Hall '-P 1'
_space_group_name_H-M_alt 'P -1'
_atom_sites_solution_hydrogens geom
_audit_creation_method SHELXL-2014/7
_cell_angle_alpha 87.138(3)
_cell_angle_beta 89.981(3)
_cell_angle_gamma 89.511(3)
_cell_formula_units_Z 4
_cell_length_a 8.7702(5)
_cell_length_b 11.1933(7)
_cell_length_c 18.6003(10)
_cell_measurement_reflns_used 9949
_cell_measurement_temperature 150(2)
_cell_measurement_theta_max 31.68
_cell_measurement_theta_min 2.57
_cell_volume 1823.60(18)
_computing_cell_refinement 'Bruker SAINT'
_computing_data_collection 'Bruker APEX2'
_computing_data_reduction 'Bruker SAINT'
_computing_molecular_graphics 'Bruker SHELXTL'
_computing_publication_material 'Bruker SHELXTL'
_computing_structure_refinement 'SHELXL-2014 (Sheldrick 2014)'
_computing_structure_solution 'SHELXS-97 (Sheldrick 2008)'
_diffrn_ambient_temperature 150(2)
_diffrn_measured_fraction_theta_full 0.991
_diffrn_measured_fraction_theta_max 0.993
_diffrn_measurement_device_type 'Bruker APEX-II CCD'
_diffrn_measurement_method '\f and \w scans'
_diffrn_radiation_type MoK\a
_diffrn_radiation_wavelength 0.71073
_diffrn_reflns_av_R_equivalents 0.0359
_diffrn_reflns_av_unetI/netI 0.0406
_diffrn_reflns_Laue_measured_fraction_full 0.991
_diffrn_reflns_Laue_measured_fraction_max 0.993
_diffrn_reflns_limit_h_max 12
_diffrn_reflns_limit_h_min -12
_diffrn_reflns_limit_k_max 16
_diffrn_reflns_limit_k_min -16
_diffrn_reflns_limit_l_max 26
_diffrn_reflns_limit_l_min -26
_diffrn_reflns_number 38588
_diffrn_reflns_point_group_measured_fraction_full 0.991
_diffrn_reflns_point_group_measured_fraction_max 0.993
_diffrn_reflns_theta_full 25.242
_diffrn_reflns_theta_max 30.996
_diffrn_reflns_theta_min 1.822
_exptl_absorpt_coefficient_mu 0.328
_exptl_absorpt_correction_type multi-scan
_exptl_absorpt_process_details 'Sadabs 2012/01'
_exptl_crystal_colour colourless
_exptl_crystal_density_diffrn 1.459
_exptl_crystal_description block
_exptl_crystal_F_000 840
_exptl_crystal_size_max 0.30
_exptl_crystal_size_mid 0.25
_exptl_crystal_size_min 0.25
_exptl_transmission_factor_max 0.7463
_exptl_transmission_factor_min 0.6494
_refine_diff_density_max 0.824
_refine_diff_density_min -0.789
_refine_diff_density_rms 0.104
_refine_ls_extinction_method none
_refine_ls_goodness_of_fit_ref 1.178
_refine_ls_hydrogen_treatment constr
_refine_ls_matrix_type full
_refine_ls_number_parameters 548
_refine_ls_number_reflns 11542
_refine_ls_number_restraints 0
_refine_ls_restrained_S_all 1.178
_refine_ls_R_factor_all 0.1028
_refine_ls_R_factor_gt 0.0919
_refine_ls_shift/su_max 0.003
_refine_ls_shift/su_mean 0.000
_refine_ls_structure_factor_coef Fsqd
_refine_ls_weighting_details 'w=1/[\s^2^(Fo^2^)+(0.0004P)^2^+7.6240P] where P=(Fo^2^+2Fc^2^)/3'
_refine_ls_weighting_scheme calc
_refine_ls_wR_factor_gt 0.1976
_refine_ls_wR_factor_ref 0.2025
_reflns_Friedel_coverage 0.000
_reflns_number_gt 9849
_reflns_number_total 11542
_reflns_threshold_expression 'I > 2\s(I)'
_cod_data_source_file jo6b01363_si_003.cif
_cod_data_source_block lequeux1c_0m
_cod_database_code 4037049
_shelx_shelxl_version_number 2014/7
_shelx_space_group_comment
;
The symmetry employed for this shelxl refinement is uniquely defined
by the following loop, which should always be used as a source of
symmetry information in preference to the above space-group names.
They are only intended as comments.
;

loop_
_space_group_symop_operation_xyz
'x, y, z'
'-x, -y, -z'

loop_
_atom_site_label
_atom_site_type_symbol
_atom_site_fract_x
_atom_site_fract_y
_atom_site_fract_z
_atom_site_U_iso_or_equiv
_atom_site_adp_type
_atom_site_occupancy
_atom_site_site_symmetry_order
_atom_site_calc_flag
_atom_site_refinement_flags_posn
_atom_site_refinement_flags_adp
_atom_site_refinement_flags_occupancy
_atom_site_disorder_assembly
_atom_site_disorder_group
S1A S 0.6501(6) 1.0435(8) 0.0545(2) 0.132(3) Uani 0.474(5) 1 d . . P A 1
N1A N 0.8665(18) 0.9321(13) 0.1328(6) 0.053(3) Uani 0.474(5) 1 d . . P A 1
S1B S 0.9297(3) 0.9207(2) 0.13655(14) 0.0262(5) Uani 0.526(5) 1 d . . P A 2
N1B N 0.6791(7) 0.9995(5) 0.0749(3) 0.0181(11) Uani 0.526(5) 1 d . . P A 2
S2 S 0.69450(9) 1.08503(8) 0.20889(4) 0.02340(17) Uani 1 1 d . . . . .
C9 C 0.6317(3) 1.0238(3) 0.35123(15) 0.0169(5) Uani 1 1 d . . . . .
H9 H 0.5325 1.0643 0.3386 0.020 Uiso 1 1 calc R U . . .
C12 C 0.6985(4) 0.9344(3) 0.47008(16) 0.0229(6) Uani 1 1 d . . . . .
H12A H 0.7474 0.8567 0.4843 0.027 Uiso 1 1 calc R U . . .
H12B H 0.6358 0.9612 0.5106 0.027 Uiso 1 1 calc R U . . .
C8 C 0.7039(3) 0.9751(3) 0.28357(16) 0.0192(5) Uani 1 1 d . . . . .
H8 H 0.6479 0.9019 0.2704 0.023 Uiso 1 1 calc R U . . .
C11 C 0.8167(4) 1.0273(3) 0.44762(18) 0.0263(7) Uani 1 1 d . . . . .
H11A H 0.9071 0.9894 0.4261 0.032 Uiso 1 1 calc R U . . .
H11B H 0.8497 1.0724 0.4893 0.032 Uiso 1 1 calc R U . . .
C7 C 0.7539(4) 1.0024(3) 0.13386(17) 0.0271(7) Uani 1 1 d . . . . .
C10 C 0.7338(4) 1.1089(3) 0.39222(18) 0.0239(6) Uani 1 1 d . . . . .
H10A H 0.8070 1.1502 0.3592 0.029 Uiso 1 1 calc R U . . .
H10B H 0.6715 1.1696 0.4161 0.029 Uiso 1 1 calc R U . . .
C2 C 0.7620(5) 0.9415(5) 0.0209(2) 0.0437(10) Uani 1 1 d . . . . .
C5 C 0.9379(9) 0.8125(6) -0.0658(4) 0.072(2) Uani 1 1 d . . . . .
H5 H 0.9978 0.7671 -0.0973 0.086 Uiso 1 1 calc R U . . .
C1 C 0.8910(7) 0.8924(4) 0.0512(3) 0.0490(12) Uani 1 1 d . . . . .
C3 C 0.7216(9) 0.9268(7) -0.0503(4) 0.084(2) Uani 1 1 d . . . . .
H3 H 0.6310 0.9616 -0.0703 0.100 Uiso 1 1 calc R U . . .
C4 C 0.8162(11) 0.8614(7) -0.0895(3) 0.084(3) Uani 1 1 d . . . . .
H4 H 0.7900 0.8511 -0.1384 0.101 Uiso 1 1 calc R U . . .
C6 C 0.9879(10) 0.8226(6) 0.0053(6) 0.098(3) Uani 1 1 d . . . . .
H6 H 1.0799 0.7859 0.0224 0.117 Uiso 1 1 calc R U . . .
O4 O 0.4157(3) 0.8641(2) 0.33854(12) 0.0222(4) Uani 1 1 d . . . . .
O3 O 0.4509(3) 0.7804(2) 0.45237(13) 0.0273(5) Uani 1 1 d . . . . .
O2 O 0.5361(3) 1.1152(3) 0.19869(14) 0.0346(6) Uani 1 1 d . . . . .
O1 O 0.8044(4) 1.1769(3) 0.21928(15) 0.0356(6) Uani 1 1 d . . . . .
C14 C 0.2852(4) 0.7897(3) 0.31912(19) 0.0227(6) Uani 1 1 d . . . . .
C17 C 0.1503(4) 0.8142(3) 0.3681(2) 0.0281(7) Uani 1 1 d . . . . .
H17A H 0.1725 0.7818 0.4170 0.042 Uiso 1 1 calc R U . . .
H17B H 0.0590 0.7757 0.3499 0.042 Uiso 1 1 calc R U . . .
H17C H 0.1326 0.9006 0.3690 0.042 Uiso 1 1 calc R U . . .
C16 C 0.3307(4) 0.6578(3) 0.3227(3) 0.0346(9) Uani 1 1 d . . . . .
H16A H 0.4197 0.6461 0.2919 0.052 Uiso 1 1 calc R U . . .
H16B H 0.2457 0.6101 0.3061 0.052 Uiso 1 1 calc R U . . .
H16C H 0.3560 0.6324 0.3725 0.052 Uiso 1 1 calc R U . . .
C15 C 0.2529(5) 0.8342(4) 0.2425(2) 0.0344(8) Uani 1 1 d . . . . .
H15A H 0.2229 0.9188 0.2418 0.052 Uiso 1 1 calc R U . . .
H15B H 0.1701 0.7875 0.2228 0.052 Uiso 1 1 calc R U . . .
H15C H 0.3448 0.8252 0.2133 0.052 Uiso 1 1 calc R U . . .
F1 F 0.8561(2) 0.9462(2) 0.29404(11) 0.0303(5) Uani 1 1 d . . . . .
N2 N 0.6062(3) 0.9251(2) 0.40496(13) 0.0188(5) Uani 1 1 d . . . . .
C13 C 0.4860(3) 0.8496(3) 0.40310(16) 0.0189(5) Uani 1 1 d . . . . .
S3A S 0.8431(5) 0.5669(4) 0.05173(14) 0.0630(13) Uani 0.474(5) 1 d . . P A 1
N3A N 0.6697(10) 0.4384(7) 0.1282(4) 0.0359(17) Uani 0.474(5) 1 d . . P A 1
C20A C 0.7232(19) 0.4438(15) -0.0648(6) 0.053(4) Uani 0.474(5) 1 d . . P A 1
H20A H 0.7768 0.4923 -0.0995 0.064 Uiso 0.474(5) 1 calc R U P A 1
C21A C 0.623(2) 0.3534(15) -0.0832(8) 0.047(4) Uani 0.474(5) 1 d . . P A 1
H21A H 0.6117 0.3355 -0.1324 0.057 Uiso 0.474(5) 1 calc R U P A 1
C22A C 0.538(2) 0.2887(14) -0.0306(8) 0.071(6) Uani 0.474(5) 1 d . . P A 1
H22A H 0.4710 0.2279 -0.0450 0.085 Uiso 0.474(5) 1 calc R U P A 1
C23A C 0.549(2) 0.3113(12) 0.0419(6) 0.072(5) Uani 0.474(5) 1 d . . P A 1
H23A H 0.4989 0.2642 0.0785 0.087 Uiso 0.474(5) 1 calc R U P A 1
S3B S 0.5838(4) 0.4201(3) 0.13664(12) 0.0553(9) Uani 0.526(5) 1 d . . P A 2
N3B N 0.8359(10) 0.5124(7) 0.0690(4) 0.0362(17) Uani 0.526(5) 1 d . . P A 2
C20B C 0.7882(17) 0.4373(15) -0.0500(6) 0.057(4) Uani 0.526(5) 1 d . . P A 2
H20B H 0.8845 0.4663 -0.0662 0.068 Uiso 0.526(5) 1 calc R U P A 2
C21B C 0.6989(19) 0.3751(18) -0.0930(8) 0.064(4) Uani 0.526(5) 1 d . . P A 2
H21B H 0.7232 0.3719 -0.1427 0.077 Uiso 0.526(5) 1 calc R U P A 2
C22B C 0.564(2) 0.3121(16) -0.0644(11) 0.063(5) Uani 0.526(5) 1 d . . P A 2
H22B H 0.5045 0.2646 -0.0942 0.076 Uiso 0.526(5) 1 calc R U P A 2
C23B C 0.5274(16) 0.3232(12) 0.0062(10) 0.067(4) Uani 0.526(5) 1 d . . P A 2
H23B H 0.4387 0.2854 0.0255 0.080 Uiso 0.526(5) 1 calc R U P A 2
S4 S 0.80455(10) 0.59175(8) 0.20943(4) 0.02282(16) Uani 1 1 d . . . . .
O6 O 0.6928(3) 0.6840(3) 0.21929(15) 0.0354(6) Uani 1 1 d . . . . .
O5 O 0.9626(3) 0.6223(3) 0.20039(14) 0.0337(6) Uani 1 1 d . . . . .
O7 O 1.0866(3) 0.3659(2) 0.33671(12) 0.0221(4) Uani 1 1 d . . . . .
O8 O 1.0524(3) 0.2782(2) 0.44970(14) 0.0285(5) Uani 1 1 d . . . . .
F2 F 0.6427(2) 0.4531(2) 0.29387(11) 0.0292(5) Uani 1 1 d . . . . .
N4 N 0.8946(3) 0.4254(2) 0.40358(14) 0.0193(5) Uani 1 1 d . . . . .
C26 C 0.8675(3) 0.5249(3) 0.35090(15) 0.0167(5) Uani 1 1 d . . . . .
H26 H 0.9663 0.5645 0.3381 0.020 Uiso 1 1 calc R U . . .
C29 C 0.8030(4) 0.4327(3) 0.46928(17) 0.0230(6) Uani 1 1 d . . . . .
H29A H 0.8662 0.4565 0.5102 0.028 Uiso 1 1 calc R U . . .
H29B H 0.7537 0.3554 0.4822 0.028 Uiso 1 1 calc R U . . .
C25 C 0.7940(3) 0.4793(3) 0.28322(16) 0.0186(5) Uani 1 1 d . . . . .
H25 H 0.8492 0.4055 0.2692 0.022 Uiso 1 1 calc R U . . .
C30 C 1.0163(3) 0.3492(3) 0.40114(16) 0.0192(5) Uani 1 1 d . . . . .
C28 C 0.6841(4) 0.5296(3) 0.44817(18) 0.0262(7) Uani 1 1 d . . . . .
H28A H 0.5925 0.4940 0.4270 0.031 Uiso 1 1 calc R U . . .
H28B H 0.6532 0.5744 0.4905 0.031 Uiso 1 1 calc R U . . .
C31 C 1.2185(4) 0.2909(3) 0.31698(18) 0.0223(6) Uani 1 1 d . . . . .
C27 C 0.7660(4) 0.6109(3) 0.39267(17) 0.0221(6) Uani 1 1 d . . . . .
H27A H 0.8286 0.6706 0.4165 0.026 Uiso 1 1 calc R U . . .
H27B H 0.6921 0.6535 0.3601 0.026 Uiso 1 1 calc R U . . .
C34 C 1.3520(4) 0.3117(3) 0.3663(2) 0.0273(7) Uani 1 1 d . . . . .
H34A H 1.3660 0.3978 0.3704 0.041 Uiso 1 1 calc R U . . .
H34B H 1.4446 0.2767 0.3463 0.041 Uiso 1 1 calc R U . . .
H34C H 1.3317 0.2740 0.4140 0.041 Uiso 1 1 calc R U . . .
C32 C 1.2532(5) 0.3404(4) 0.2410(2) 0.0331(8) Uani 1 1 d . . . . .
H32A H 1.1622 0.3343 0.2109 0.050 Uiso 1 1 calc R U . . .
H32B H 1.3369 0.2942 0.2207 0.050 Uiso 1 1 calc R U . . .
H32C H 1.2828 0.4244 0.2426 0.050 Uiso 1 1 calc R U . . .
C33 C 1.1727(4) 0.1608(3) 0.3175(3) 0.0359(9) Uani 1 1 d . . . . .
H33A H 1.1494 0.1322 0.3669 0.054 Uiso 1 1 calc R U . . .
H33B H 1.2568 0.1132 0.2988 0.054 Uiso 1 1 calc R U . . .
H33C H 1.0824 0.1528 0.2872 0.054 Uiso 1 1 calc R U . . .
C24 C 0.7515(4) 0.5127(4) 0.13271(18) 0.0281(7) Uani 1 1 d . . . . .
C18 C 0.6301(7) 0.3980(4) 0.0555(3) 0.0524(13) Uani 1 1 d . . . . .
C19 C 0.7386(6) 0.4572(5) 0.0153(3) 0.0487(12) Uani 1 1 d . . . . .

loop_
_atom_site_aniso_label
_atom_site_aniso_U_11
_atom_site_aniso_U_22
_atom_site_aniso_U_33
_atom_site_aniso_U_23
_atom_site_aniso_U_13
_atom_site_aniso_U_12
S1A 0.076(3) 0.278(9) 0.044(2) -0.048(4) -0.0175(19) 0.084(4)
N1A 0.073(9) 0.076(8) 0.012(4) -0.011(4) 0.011(5) -0.002(7)
S1B 0.0304(11) 0.0295(9) 0.0186(8) -0.0011(6) -0.0011(8) 0.0115(8)
N1B 0.021(3) 0.017(2) 0.015(3) 0.0074(18) 0.007(2) 0.0051(19)
S2 0.0232(4) 0.0301(4) 0.0166(3) 0.0007(3) 0.0014(3) 0.0040(3)
C9 0.0145(12) 0.0200(13) 0.0163(12) -0.0034(10) -0.0001(9) 0.0011(10)
C12 0.0221(14) 0.0323(17) 0.0145(12) -0.0042(11) -0.0045(10) 0.0061(12)
C8 0.0174(13) 0.0251(14) 0.0151(12) -0.0026(10) -0.0015(10) 0.0040(11)
C11 0.0166(13) 0.0399(19) 0.0231(15) -0.0084(13) -0.0044(11) 0.0006(13)
C7 0.0276(16) 0.0378(19) 0.0163(13) -0.0034(13) 0.0039(12) -0.0055(14)
C10 0.0216(14) 0.0290(16) 0.0216(14) -0.0060(12) -0.0027(11) -0.0040(12)
C2 0.038(2) 0.058(3) 0.036(2) -0.017(2) 0.0037(17) -0.009(2)
C5 0.082(5) 0.060(4) 0.078(5) -0.041(3) 0.035(4) -0.013(3)
C1 0.073(3) 0.033(2) 0.041(2) 0.0042(18) -0.006(2) -0.010(2)
C3 0.096(5) 0.099(6) 0.058(4) -0.015(4) -0.036(4) -0.014(4)
C4 0.138(7) 0.078(5) 0.039(3) -0.023(3) 0.027(4) -0.037(5)
C6 0.087(5) 0.047(4) 0.159(9) 0.011(5) -0.017(6) 0.016(3)
O4 0.0216(11) 0.0244(11) 0.0209(10) -0.0019(8) -0.0020(8) -0.0066(9)
O3 0.0285(12) 0.0281(12) 0.0246(12) 0.0059(9) 0.0045(9) 0.0004(10)
O2 0.0277(13) 0.0508(17) 0.0242(12) 0.0055(11) -0.0020(10) 0.0172(12)
O1 0.0454(16) 0.0320(14) 0.0294(13) -0.0019(11) 0.0062(12) -0.0079(12)
C14 0.0183(13) 0.0196(14) 0.0311(16) -0.0087(12) 0.0005(12) -0.0034(11)
C17 0.0198(15) 0.0262(16) 0.0384(19) -0.0038(14) 0.0052(13) 0.0039(12)
C16 0.0252(17) 0.0224(16) 0.057(3) -0.0151(16) 0.0026(16) 0.0028(13)
C15 0.036(2) 0.039(2) 0.0290(18) -0.0098(15) -0.0059(15) -0.0104(16)
F1 0.0203(9) 0.0475(13) 0.0231(10) -0.0030(9) -0.0002(7) 0.0139(9)
N2 0.0186(11) 0.0231(12) 0.0146(11) -0.0012(9) -0.0023(9) 0.0004(9)
C13 0.0195(13) 0.0191(13) 0.0181(13) -0.0027(10) 0.0036(10) 0.0031(10)
S3A 0.091(2) 0.082(3) 0.0177(11) -0.0107(13) 0.0149(12) -0.066(2)
N3A 0.035(4) 0.043(4) 0.030(4) -0.003(3) 0.009(3) -0.021(3)
C20A 0.076(10) 0.073(9) 0.012(4) -0.004(5) -0.005(5) -0.011(8)
C21A 0.060(11) 0.055(9) 0.029(7) -0.025(6) -0.021(8) 0.007(8)
C22A 0.149(17) 0.041(6) 0.024(6) -0.005(6) -0.010(8) -0.035(8)
C23A 0.156(15) 0.051(7) 0.012(4) -0.005(4) -0.006(6) -0.051(8)
S3B 0.068(2) 0.0715(18) 0.0266(10) -0.0059(10) -0.0002(11) -0.0147(15)
N3B 0.044(4) 0.033(4) 0.031(4) 0.006(3) -0.028(3) -0.008(3)
C20B 0.059(8) 0.085(9) 0.025(6) -0.001(5) 0.002(5) 0.027(7)
C21B 0.071(9) 0.090(11) 0.033(6) -0.019(6) -0.014(7) 0.028(9)
C22B 0.062(9) 0.064(11) 0.067(13) -0.029(9) -0.026(8) -0.008(7)
C23B 0.079(9) 0.059(7) 0.065(9) -0.025(8) 0.014(7) -0.036(6)
S4 0.0242(4) 0.0279(4) 0.0163(3) 0.0002(3) -0.0018(3) -0.0025(3)
O6 0.0432(16) 0.0332(14) 0.0298(13) -0.0017(11) -0.0045(11) 0.0081(12)
O5 0.0299(13) 0.0438(16) 0.0271(13) 0.0044(11) 0.0014(10) -0.0141(12)
O7 0.0220(11) 0.0244(11) 0.0197(10) -0.0017(8) 0.0025(8) 0.0086(9)
O8 0.0283(12) 0.0290(13) 0.0273(12) 0.0063(10) -0.0047(10) 0.0024(10)
F2 0.0201(9) 0.0458(13) 0.0221(9) -0.0035(9) 0.0010(7) -0.0117(9)
N4 0.0192(12) 0.0238(12) 0.0149(11) -0.0006(9) 0.0010(9) 0.0024(9)
C26 0.0157(12) 0.0190(13) 0.0156(12) -0.0028(10) -0.0007(9) 0.0003(10)
C29 0.0212(14) 0.0308(16) 0.0172(13) -0.0031(12) 0.0032(11) -0.0033(12)
C25 0.0184(13) 0.0210(13) 0.0163(12) -0.0003(10) 0.0017(10) -0.0024(10)
C30 0.0189(13) 0.0195(13) 0.0194(13) -0.0029(10) -0.0027(10) -0.0013(10)
C28 0.0200(14) 0.0395(19) 0.0195(14) -0.0073(13) 0.0046(11) 0.0037(13)
C31 0.0197(14) 0.0204(14) 0.0274(15) -0.0072(12) -0.0009(11) 0.0040(11)
C27 0.0219(14) 0.0244(15) 0.0205(14) -0.0080(11) 0.0013(11) 0.0062(11)
C34 0.0219(15) 0.0251(16) 0.0350(18) -0.0029(13) -0.0044(13) -0.0011(12)
C32 0.0348(19) 0.0363(19) 0.0290(17) -0.0127(15) 0.0064(14) 0.0094(15)
C33 0.0265(17) 0.0224(16) 0.060(3) -0.0154(17) -0.0031(17) 0.0002(13)
C24 0.0293(17) 0.0372(19) 0.0180(14) -0.0032(13) 0.0000(12) 0.0030(14)
C18 0.083(4) 0.038(2) 0.036(2) 0.0027(18) 0.007(2) 0.002(2)
C19 0.046(3) 0.064(3) 0.037(2) -0.021(2) 0.0015(19) -0.010(2)

loop_
_atom_type_symbol
_atom_type_description
_atom_type_scat_dispersion_real
_atom_type_scat_dispersion_imag
_atom_type_scat_source
C C 0.0033 0.0016 'International Tables Vol C Tables 4.2.6.8 and 6.1.1.4'
H H 0.0000 0.0000 'International Tables Vol C Tables 4.2.6.8 and 6.1.1.4'
N N 0.0061 0.0033 'International Tables Vol C Tables 4.2.6.8 and 6.1.1.4'
O O 0.0106 0.0060 'International Tables Vol C Tables 4.2.6.8 and 6.1.1.4'
F F 0.0171 0.0103 'International Tables Vol C Tables 4.2.6.8 and 6.1.1.4'
S S 0.1246 0.1234 'International Tables Vol C Tables 4.2.6.8 and 6.1.1.4'

loop_
_geom_angle_atom_site_label_1
_geom_angle_atom_site_label_2
_geom_angle_atom_site_label_3
_geom_angle
C2 S1A C7 81.8(3)
C7 N1A C1 108.6(9)
C1 S1B C7 85.3(3)
C7 N1B C2 112.1(5)
O1 S2 O2 120.39(19)
O1 S2 C7 108.21(17)
O2 S2 C7 107.53(17)
O1 S2 C8 109.48(16)
O2 S2 C8 106.65(15)
C7 S2 C8 103.26(16)
N2 C9 C8 109.7(2)
N2 C9 C10 102.6(2)
C8 C9 C10 114.8(2)
N2 C9 H9 109.8
C8 C9 H9 109.8
C10 C9 H9 109.8
N2 C12 C11 103.3(3)
N2 C12 H12A 111.1
C11 C12 H12A 111.1
N2 C12 H12B 111.1
C11 C12 H12B 111.1
H12A C12 H12B 109.1
F1 C8 C9 111.7(2)
F1 C8 S2 107.0(2)
C9 C8 S2 111.0(2)
F1 C8 H8 109.0
C9 C8 H8 109.0
S2 C8 H8 109.0
C12 C11 C10 103.9(3)
C12 C11 H11A 111.0
C10 C11 H11A 111.0
C12 C11 H11B 111.0
C10 C11 H11B 111.0
H11A C11 H11B 109.0
N1A C7 S1A 121.4(6)
N1B C7 S1B 115.5(3)
N1A C7 S2 125.8(5)
N1B C7 S2 123.9(4)
S1A C7 S2 112.4(3)
S1B C7 S2 120.6(2)
C11 C10 C9 104.3(3)
C11 C10 H10A 110.9
C9 C10 H10A 110.9
C11 C10 H10B 110.9
C9 C10 H10B 110.9
H10A C10 H10B 108.9
C1 C2 C3 122.7(6)
C1 C2 N1B 108.5(5)
C3 C2 N1B 128.6(6)
C1 C2 S1A 127.2(4)
C3 C2 S1A 109.1(5)
C4 C5 C6 122.6(6)
C4 C5 H5 118.7
C6 C5 H5 118.7
C2 C1 C6 117.0(5)
C2 C1 N1A 99.0(7)
C6 C1 N1A 143.9(8)
C2 C1 S1B 118.1(4)
C6 C1 S1B 124.9(5)
C4 C3 C2 117.1(7)
C4 C3 H3 121.5
C2 C3 H3 121.5
C5 C4 C3 124.3(7)
C5 C4 H4 117.8
C3 C4 H4 117.8
C5 C6 C1 116.2(6)
C5 C6 H6 121.9
C1 C6 H6 121.9
C13 O4 C14 121.9(3)
O4 C14 C15 102.2(3)
O4 C14 C16 110.4(3)
C15 C14 C16 111.2(3)
O4 C14 C17 109.7(3)
C15 C14 C17 111.1(3)
C16 C14 C17 111.9(3)
C14 C17 H17A 109.5
C14 C17 H17B 109.5
H17A C17 H17B 109.5
C14 C17 H17C 109.5
H17A C17 H17C 109.5
H17B C17 H17C 109.5
C14 C16 H16A 109.5
C14 C16 H16B 109.5
H16A C16 H16B 109.5
C14 C16 H16C 109.5
H16A C16 H16C 109.5
H16B C16 H16C 109.5
C14 C15 H15A 109.5
C14 C15 H15B 109.5
H15A C15 H15B 109.5
C14 C15 H15C 109.5
H15A C15 H15C 109.5
H15B C15 H15C 109.5
C13 N2 C12 121.5(3)
C13 N2 C9 123.6(2)
C12 N2 C9 113.1(2)
O3 C13 O4 126.7(3)
O3 C13 N2 124.0(3)
O4 C13 N2 109.3(3)
C19 S3A C24 82.4(2)
C24 N3A C18 119.1(7)
C21A C20A C19 114.0(12)
C21A C20A H20A 123.0
C19 C20A H20A 123.0
C20A C21A C22A 121.4(11)
C20A C21A H21A 119.3
C22A C21A H21A 119.3
C23A C22A C21A 121.7(13)
C23A C22A H22A 119.2
C21A C22A H22A 119.2
C18 C23A C22A 114.9(11)
C18 C23A H23A 122.5
C22A C23A H23A 122.5
C18 S3B C24 82.5(3)
C24 N3B C19 106.5(7)
C19 C20B C21B 118.1(14)
C19 C20B H20B 120.9
C21B C20B H20B 120.9
C20B C21B C22B 120.9(15)
C20B C21B H21B 119.6
C22B C21B H21B 119.6
C23B C22B C21B 118.5(13)
C23B C22B H22B 120.8
C21B C22B H22B 120.8
C22B C23B C18 120.3(11)
C22B C23B H23B 119.9
C18 C23B H23B 119.9
O6 S4 O5 120.01(18)
O6 S4 C24 108.17(17)
O5 S4 C24 106.73(17)
O6 S4 C25 109.89(16)
O5 S4 C25 107.11(15)
C24 S4 C25 103.71(16)
C30 O7 C31 121.2(2)
C30 N4 C26 123.8(3)
C30 N4 C29 120.9(3)
C26 N4 C29 113.6(2)
N4 C26 C25 110.1(2)
N4 C26 C27 103.0(2)
C25 C26 C27 114.5(2)
N4 C26 H26 109.7
C25 C26 H26 109.7
C27 C26 H26 109.7
N4 C29 C28 102.9(3)
N4 C29 H29A 111.2
C28 C29 H29A 111.2
N4 C29 H29B 111.2
C28 C29 H29B 111.2
H29A C29 H29B 109.1
F2 C25 C26 111.7(2)
F2 C25 S4 107.4(2)
C26 C25 S4 110.5(2)
F2 C25 H25 109.0
C26 C25 H25 109.0
S4 C25 H25 109.0
O8 C30 O7 126.8(3)
O8 C30 N4 124.2(3)
O7 C30 N4 109.0(3)
C27 C28 C29 104.1(3)
C27 C28 H28A 110.9
C29 C28 H28A 110.9
C27 C28 H28B 110.9
C29 C28 H28B 110.9
H28A C28 H28B 109.0
O7 C31 C33 110.1(3)
O7 C31 C34 110.2(3)
C33 C31 C34 112.6(3)
O7 C31 C32 101.7(3)
C33 C31 C32 111.5(3)
C34 C31 C32 110.2(3)
C28 C27 C26 104.3(3)
C28 C27 H27A 110.9
C26 C27 H27A 110.9
C28 C27 H27B 110.9
C26 C27 H27B 110.9
H27A C27 H27B 108.9
C31 C34 H34A 109.5
C31 C34 H34B 109.5
H34A C34 H34B 109.5
C31 C34 H34C 109.5
H34A C34 H34C 109.5
H34B C34 H34C 109.5
C31 C32 H32A 109.5
C31 C32 H32B 109.5
H32A C32 H32B 109.5
C31 C32 H32C 109.5
H32A C32 H32C 109.5
H32B C32 H32C 109.5
C31 C33 H33A 109.5
C31 C33 H33B 109.5
H33A C33 H33B 109.5
C31 C33 H33C 109.5
H33A C33 H33C 109.5
H33B C33 H33C 109.5
N3A C24 S4 129.7(5)
N3B C24 S4 124.2(4)
N3A C24 S3A 117.1(5)
S4 C24 S3A 113.2(2)
N3B C24 S3B 116.2(4)
S4 C24 S3B 119.5(2)
C23A C18 C19 131.0(8)
C23A C18 N3A 126.6(7)
C19 C18 N3A 99.8(5)
C19 C18 C23B 110.2(7)
C19 C18 S3B 127.0(5)
C23B C18 S3B 121.4(7)
C20B C19 C18 129.4(9)
C20B C19 N3B 121.8(9)
C18 C19 N3B 104.2(6)
C18 C19 C20A 114.0(7)
C18 C19 S3A 120.2(4)
C20A C19 S3A 123.4(7)

loop_
_geom_bond_atom_site_label_1
_geom_bond_atom_site_label_2
_geom_bond_distance
S1A C2 1.645(7)
S1A C7 1.773(6)
N1A C7 1.258(16)
N1A C1 1.616(11)
S1B C1 1.670(6)
S1B C7 1.785(4)
N1B C7 1.280(7)
N1B C2 1.419(7)
S2 O1 1.435(3)
S2 O2 1.437(3)
S2 C7 1.787(4)
S2 C8 1.811(3)
C9 N2 1.470(4)
C9 C8 1.531(4)
C9 C10 1.542(4)
C9 H9 1.0000
C12 N2 1.466(4)
C12 C11 1.519(5)
C12 H12A 0.9900
C12 H12B 0.9900
C8 F1 1.382(3)
C8 H8 1.0000
C11 C10 1.523(5)
C11 H11A 0.9900
C11 H11B 0.9900
C10 H10A 0.9900
C10 H10B 0.9900
C2 C1 1.363(7)
C2 C3 1.390(7)
C5 C4 1.265(11)
C5 C6 1.402(12)
C5 H5 0.9500
C1 C6 1.456(10)
C3 C4 1.341(11)
C3 H3 0.9500
C4 H4 0.9500
C6 H6 0.9500
O4 C13 1.352(4)
O4 C14 1.477(4)
O3 C13 1.212(4)
C14 C15 1.512(5)
C14 C16 1.524(5)
C14 C17 1.525(5)
C17 H17A 0.9800
C17 H17B 0.9800
C17 H17C 0.9800
C16 H16A 0.9800
C16 H16B 0.9800
C16 H16C 0.9800
C15 H15A 0.9800
C15 H15B 0.9800
C15 H15C 0.9800
N2 C13 1.358(4)
S3A C19 1.706(5)
S3A C24 1.789(4)
N3A C24 1.109(9)
N3A C18 1.489(9)
C20A C21A 1.40(2)
C20A C19 1.510(12)
C20A H20A 0.9500
C21A C22A 1.41(2)
C21A H21A 0.9500
C22A C23A 1.389(15)
C22A H22A 0.9500
C23A C18 1.243(13)
C23A H23A 0.9500
S3B C18 1.594(5)
S3B C24 1.805(5)
N3B C24 1.398(10)
N3B C19 1.475(8)
C20B C19 1.319(13)
C20B C21B 1.34(2)
C20B H20B 0.9500
C21B C22B 1.47(2)
C21B H21B 0.9500
C22B C23B 1.36(2)
C22B H22B 0.9500
C23B C18 1.563(15)
C23B H23B 0.9500
S4 O6 1.435(3)
S4 O5 1.439(3)
S4 C24 1.780(4)
S4 C25 1.818(3)
O7 C30 1.353(4)
O7 C31 1.481(4)
O8 C30 1.213(4)
F2 C25 1.374(3)
N4 C30 1.363(4)
N4 C26 1.464(4)
N4 C29 1.467(4)
C26 C25 1.527(4)
C26 C27 1.543(4)
C26 H26 1.0000
C29 C28 1.535(5)
C29 H29A 0.9900
C29 H29B 0.9900
C25 H25 1.0000
C28 C27 1.525(5)
C28 H28A 0.9900
C28 H28B 0.9900
C31 C33 1.513(5)
C31 C34 1.514(5)
C31 C32 1.523(5)
C27 H27A 0.9900
C27 H27B 0.9900
C34 H34A 0.9800
C34 H34B 0.9800
C34 H34C 0.9800
C32 H32A 0.9800
C32 H32B 0.9800
C32 H32C 0.9800
C33 H33A 0.9800
C33 H33B 0.9800
C33 H33C 0.9800
C18 C19 1.365(7)
